data_4345409
loop_
_publ_author_name
'Egalahewa, Sathsara'
'Albayer, Mohammad'
'Aprile, Antonino'
'Dutton, Jason L.'

_publ_section_title
;
 Diverse Reactions of Thiophenes, Selenophenes, and Tellurophenes with
 Strongly Oxidizing I(III) PhI(L)2 Reagents.
;
_journal_issue 3
_journal_name_full 'Inorganic chemistry'
_journal_page_first 1282
_journal_page_last 1288
_journal_paper_doi 10.1021/acs.inorgchem.6b02386
_journal_volume 56
_journal_year 2017
_chemical_formula_sum 'C11 H8 F3 I O3 S2'
_chemical_formula_weight 436.19
_chemical_name_systematic
; 
 ? 
;
_space_group_IT_number 14
_symmetry_cell_setting monoclinic
_symmetry_space_group_name_Hall '-P 2ybc'
_symmetry_space_group_name_H-M 'P 1 21/c 1'
_atom_sites_solution_hydrogens geom
_atom_sites_solution_primary direct
_atom_sites_solution_secondary difmap
_audit_creation_method SHELXL-97
_cell_angle_alpha 90.00
_cell_angle_beta 113.66(3)
_cell_angle_gamma 90.00
_cell_formula_units_Z 4
_cell_length_a 12.392(3)
_cell_length_b 10.379(2)
_cell_length_c 12.365(3)
_cell_measurement_reflns_used 7051
_cell_measurement_temperature 173(2)
_cell_measurement_theta_max 76.2700
_cell_measurement_theta_min 3.8790
_cell_volume 1456.7(7)
_computing_cell_refinement 'CrysAlisPro, Agilent Technologies'
_computing_data_collection 'CrysAlisPro, Agilent Technologies'
_computing_data_reduction 'CrysAlisPro, Agilent Technologies'
_computing_molecular_graphics SHELXP
_computing_publication_material SHELXP
_computing_structure_refinement 'SHELXL-97 (Sheldrick, 2008)'
_computing_structure_solution 'SHELXS-97 (Sheldrick, 2008)'
_diffrn_ambient_temperature 173(2)
_diffrn_measured_fraction_theta_full 0.927
_diffrn_measured_fraction_theta_max 0.927
_diffrn_measurement_device_type 'Xcalibur, Atlas, Gemini'
_diffrn_measurement_method '\w scans'
_diffrn_radiation_monochromator graphite
_diffrn_radiation_source 'fine-focus sealed tube'
_diffrn_radiation_type CuK\a
_diffrn_radiation_wavelength 1.54184
_diffrn_reflns_av_R_equivalents 0.0330
_diffrn_reflns_av_sigmaI/netI 0.0222
_diffrn_reflns_limit_h_max 14
_diffrn_reflns_limit_h_min -14
_diffrn_reflns_limit_k_max 9
_diffrn_reflns_limit_k_min -12
_diffrn_reflns_limit_l_max 14
_diffrn_reflns_limit_l_min -14
_diffrn_reflns_number 8916
_diffrn_reflns_theta_full 66.59
_diffrn_reflns_theta_max 66.59
_diffrn_reflns_theta_min 5.78
_exptl_absorpt_coefficient_mu 20.331
_exptl_absorpt_correction_T_max 0.1393
_exptl_absorpt_correction_T_min 0.0592
_exptl_absorpt_correction_type multi-scan
_exptl_absorpt_process_details 'CrysAlisPro, Agilent Technologies'
_exptl_crystal_colour green
_exptl_crystal_density_diffrn 1.989
_exptl_crystal_density_method 'not measured'
_exptl_crystal_description plate
_exptl_crystal_F_000 840
_exptl_crystal_size_max 0.32
_exptl_crystal_size_mid 0.18
_exptl_crystal_size_min 0.16
_refine_diff_density_max 1.100
_refine_diff_density_min -1.042
_refine_diff_density_rms 0.152
_refine_ls_extinction_method none
_refine_ls_goodness_of_fit_ref 1.089
_refine_ls_hydrogen_treatment constr
_refine_ls_matrix_type full
_refine_ls_number_parameters 200
_refine_ls_number_reflns 2390
_refine_ls_number_restraints 4
_refine_ls_restrained_S_all 1.090
_refine_ls_R_factor_all 0.0356
_refine_ls_R_factor_gt 0.0347
_refine_ls_shift/su_max 0.001
_refine_ls_shift/su_mean 0.000
_refine_ls_structure_factor_coef Fsqd
_refine_ls_weighting_details 'calc w=1/[\s^2^(Fo^2^)+(0.0691P)^2^+1.0025P] where P=(Fo^2^+2Fc^2^)/3'
_refine_ls_weighting_scheme calc
_refine_ls_wR_factor_gt 0.0926
_refine_ls_wR_factor_ref 0.0935
_reflns_number_gt 2340
_reflns_number_total 2390
_reflns_threshold_expression >2sigma(I)
_cod_data_source_file ic6b02386_si_002.cif
_cod_data_source_block 13
_cod_original_cell_volume 1456.7(5)
_cod_original_sg_symbol_H-M P2(1)/c
_cod_database_code 4345409

loop_
_symmetry_equiv_pos_as_xyz
'x, y, z'
'-x, y+1/2, -z+1/2'
'-x, -y, -z'
'x, -y-1/2, z-1/2'

loop_
_atom_site_label
_atom_site_type_symbol
_atom_site_fract_x
_atom_site_fract_y
_atom_site_fract_z
_atom_site_U_iso_or_equiv
_atom_site_adp_type
_atom_site_occupancy
_atom_site_symmetry_multiplicity
_atom_site_calc_flag
_atom_site_refinement_flags
_atom_site_disorder_assembly
_atom_site_disorder_group
I1 I 0.354579(19) 1.01921(2) -0.230077(18) 0.02565(15) Uani 1 1 d . C .
S2 S 0.32352(8) 1.07592(8) 0.08824(8) 0.0285(2) Uani 1 1 d . . .
O3 O 0.3982(3) 0.9709(3) 0.1531(4) 0.0413(8) Uani 1 1 d . . .
C4 C 0.3623(3) 0.9607(4) -0.3888(3) 0.0265(7) Uani 1 1 d . . .
O5 O 0.3229(3) 1.1836(3) 0.1600(3) 0.0447(7) Uani 1 1 d . . .
O6 O 0.3337(3) 1.1074(4) -0.0205(3) 0.0496(8) Uani 1 1 d . . .
C7 C 0.1754(5) 1.0096(5) 0.0426(5) 0.0445(11) Uani 1 1 d . . .
C8 C 0.3851(4) 0.8305(4) -0.4027(4) 0.0337(8) Uani 1 1 d . . .
H8A H 0.3981 0.7694 -0.3415 0.040 Uiso 1 1 calc R . .
F9 F 0.1613(3) 0.9061(4) -0.0230(3) 0.0722(10) Uani 1 1 d . . .
C10 C 0.3430(3) 1.0526(4) -0.4813(3) 0.0263(7) Uani 1 1 d . . .
H10A H 0.3283 1.1408 -0.4717 0.032 Uiso 1 1 calc R . .
C11 C 0.3466(5) 1.0084(5) -0.5829(5) 0.0411(11) Uani 1 1 d . . .
H11A H 0.3342 1.0670 -0.6458 0.049 Uiso 1 1 calc R . .
C12 C 0.1728(4) 1.0117(4) -0.2928(4) 0.0324(9) Uani 1 1 d D . .
F13 F 0.1535(4) 0.9793(5) 0.1352(4) 0.0785(13) Uani 1 1 d . . .
C14 C 0.3676(5) 0.8813(5) -0.5968(4) 0.0457(11) Uani 1 1 d . . .
H14A H 0.3681 0.8532 -0.6697 0.055 Uiso 1 1 calc R . .
C15 C 0.3877(5) 0.7952(5) -0.5092(4) 0.0487(11) Uani 1 1 d . . .
H15A H 0.4040 0.7081 -0.5211 0.058 Uiso 1 1 calc R . .
F17 F 0.0962(3) 1.0946(5) -0.0201(4) 0.0802(12) Uani 1 1 d . . .
C18 C -0.0308(5) 1.0624(8) -0.3655(5) 0.0625(15) Uani 1 1 d D . .
H18 H -0.1007 1.1128 -0.3930 0.075 Uiso 1 1 calc R A 1
C20 C -0.0218(5) 0.9352(7) -0.3558(5) 0.0578(13) Uani 1 1 d D C .
H20 H -0.0919 0.8858 -0.3774 0.069 Uiso 1 1 calc R B 1
S1 S 0.1060(3) 0.8585(5) -0.3077(4) 0.0503(11) Uani 0.493(7) 1 d P C 1
C3 C 0.0858(8) 1.1059(14) -0.3261(19) 0.095(13) Uani 0.493(7) 1 d PD C 1
H3A H 0.1044 1.1950 -0.3223 0.114 Uiso 0.493(7) 1 calc PR C 1
S3 S 0.0928(3) 1.1535(5) -0.3284(5) 0.0534(11) Uani 0.507(7) 1 d P C 2
C3B C 0.0976(8) 0.9080(12) -0.3171(19) 0.062(6) Uani 0.507(7) 1 d PD C 2
H3BA H 0.1260 0.8220 -0.3079 0.074 Uiso 0.507(7) 1 calc PR C 2

loop_
_atom_site_aniso_label
_atom_site_aniso_U_11
_atom_site_aniso_U_22
_atom_site_aniso_U_33
_atom_site_aniso_U_23
_atom_site_aniso_U_13
_atom_site_aniso_U_12
I1 0.0314(2) 0.0251(2) 0.0241(2) 0.00091(6) 0.01495(13) 0.00012(7)
S2 0.0347(5) 0.0247(5) 0.0305(5) -0.0040(3) 0.0179(4) -0.0033(3)
O3 0.0375(18) 0.0281(17) 0.054(2) 0.0008(12) 0.0136(16) 0.0000(11)
C4 0.0301(18) 0.0291(17) 0.0242(17) -0.0023(14) 0.0151(15) -0.0023(14)
O5 0.066(2) 0.0286(14) 0.0451(16) -0.0063(12) 0.0287(15) -0.0003(13)
O6 0.065(2) 0.0583(19) 0.0362(16) -0.0099(15) 0.0312(15) -0.0190(17)
C7 0.036(3) 0.055(3) 0.044(3) 0.003(2) 0.019(2) -0.0025(19)
C8 0.046(2) 0.0224(17) 0.0351(19) -0.0013(14) 0.0194(17) -0.0005(15)
F9 0.065(2) 0.071(2) 0.079(2) -0.0302(18) 0.0271(18) -0.0355(17)
C10 0.0265(17) 0.0229(14) 0.0301(19) 0.0015(15) 0.0120(14) 0.0005(14)
C11 0.045(3) 0.051(2) 0.033(3) 0.0012(18) 0.021(2) -0.0045(19)
C12 0.030(2) 0.041(2) 0.031(2) 0.0012(16) 0.0164(19) 0.0018(17)
F13 0.057(2) 0.128(4) 0.061(2) 0.001(2) 0.0340(19) -0.032(2)
C14 0.050(2) 0.053(3) 0.041(2) -0.011(2) 0.025(2) -0.008(2)
C15 0.066(3) 0.039(2) 0.052(3) -0.010(2) 0.034(2) -0.003(2)
F17 0.0419(17) 0.094(3) 0.086(3) 0.015(2) 0.0068(17) 0.0119(18)
C18 0.045(3) 0.092(4) 0.052(3) 0.003(3) 0.020(2) 0.011(3)
C20 0.043(3) 0.080(4) 0.049(3) 0.003(3) 0.017(2) -0.007(3)
S1 0.0372(15) 0.056(3) 0.055(2) 0.0081(19) 0.0158(14) -0.0010(13)
C3 0.098(17) 0.14(3) 0.043(8) -0.015(12) 0.026(8) -0.076(18)
S3 0.0401(15) 0.058(2) 0.067(2) -0.0021(15) 0.0268(14) -0.0002(13)
C3B 0.060(9) 0.061(12) 0.059(8) 0.029(9) 0.018(6) 0.028(8)

loop_
_atom_type_symbol
_atom_type_description
_atom_type_scat_dispersion_real
_atom_type_scat_dispersion_imag
_atom_type_scat_source
C C 0.0181 0.0091 'International Tables Vol C Tables 4.2.6.8 and 6.1.1.4'
H H 0.0000 0.0000 'International Tables Vol C Tables 4.2.6.8 and 6.1.1.4'
O O 0.0492 0.0322 'International Tables Vol C Tables 4.2.6.8 and 6.1.1.4'
F F 0.0727 0.0534 'International Tables Vol C Tables 4.2.6.8 and 6.1.1.4'
S S 0.3331 0.5567 'International Tables Vol C Tables 4.2.6.8 and 6.1.1.4'
I I -0.3257 6.8362 'International Tables Vol C Tables 4.2.6.8 and 6.1.1.4'

loop_
_geom_angle_atom_site_label_1
_geom_angle_atom_site_label_2
_geom_angle_atom_site_label_3
_geom_angle
C12 I1 C4 95.20(17)
O5 S2 O6 115.3(2)
O5 S2 O3 114.0(2)
O6 S2 O3 114.4(2)
O5 S2 C7 103.4(2)
O6 S2 C7 104.6(2)
O3 S2 C7 103.2(2)
C8 C4 C10 121.3(3)
C8 C4 I1 118.7(3)
C10 C4 I1 119.9(3)
F9 C7 F17 107.5(5)
F9 C7 F13 108.6(4)
F17 C7 F13 107.9(5)
F9 C7 S2 111.5(4)
F17 C7 S2 110.4(4)
F13 C7 S2 110.8(4)
C15 C8 C4 117.1(4)
C11 C10 C4 117.2(4)
C10 C11 C14 121.4(5)
C3B C12 C3 96.3(8)
C3B C12 S3 110.0(6)
C3 C12 S3 13.8(5)
C3B C12 S1 13.0(5)
C3 C12 S1 109.1(6)
S3 C12 S1 122.9(3)
C3B C12 I1 130.7(5)
C3 C12 I1 133.0(6)
S3 C12 I1 119.3(3)
S1 C12 I1 117.8(3)
C15 C14 C11 121.4(5)
C14 C15 C8 121.5(4)
C20 C18 C3 104.5(7)
C20 C18 S3 119.7(5)
C3 C18 S3 15.2(5)
C18 C20 C3B 105.8(7)
C18 C20 S1 123.0(5)
C3B C20 S1 17.3(4)
C20 S1 C12 86.9(3)
C12 C3 C18 116.4(10)
C18 S3 C12 87.6(4)
C12 C3B C20 116.8(9)

loop_
_geom_bond_atom_site_label_1
_geom_bond_atom_site_label_2
_geom_bond_distance
I1 C12 2.069(5)
I1 C4 2.094(4)
S2 O5 1.429(3)
S2 O6 1.437(3)
S2 O3 1.447(3)
S2 C7 1.824(5)
C4 C8 1.405(5)
C4 C10 1.433(5)
C7 F9 1.315(7)
C7 F17 1.316(7)
C7 F13 1.317(7)
C8 C15 1.379(6)
C10 C11 1.354(7)
C11 C14 1.369(7)
C12 C3B 1.375(10)
C12 C3 1.390(10)
C12 S3 1.730(5)
C12 S1 1.767(6)
C14 C15 1.349(7)
C18 C20 1.327(11)
C18 C3 1.402(10)
C18 S3 1.699(8)
C20 C3B 1.389(9)
C20 S1 1.655(7)
